data_2001041
loop_
_publ_author_name
'Lu, T.-H.'
'Wang, C.-C.'
'Liou, Y.-L.'
'Chung, C.-S.'

_publ_section_title
;Structure of
 (4,7-diazadecanediamide-<i>N</i>,<i>N</i>',<i>O</i>)diisothiocyanatocopper(II)
;
_journal_issue 2
_journal_name_full 'Acta Crystallographica Section C'
_journal_page_first 269
_journal_page_last 271
_journal_paper_doi 10.1107/S0108270191009629
_journal_volume 48
_journal_year 1992
_chemical_formula_sum 'C10 H18 Cu N6 O2 S2'
_chemical_formula_weight 381.95
_space_group_IT_number 14
_space_group_name_Hall '-P 2yn'
_space_group_name_H-M_alt 'P 1 21/n 1'
_symmetry_cell_setting monoclinic
_symmetry_space_group_name_Hall '-P 2yn'
_symmetry_space_group_name_H-M 'P 1 21/n 1'
_cell_angle_alpha 90
_cell_angle_beta 91.89(2)
_cell_angle_gamma 90
_cell_formula_units_Z 4
_cell_length_a 9.548(2)
_cell_length_b 15.814(3)
_cell_length_c 10.660(2)
_cell_volume 1608.7(5)
_diffrn_radiation_type Mo
_diffrn_radiation_wavelength 0.7093
_exptl_absorpt_coefficient_mu 1.63
_exptl_crystal_density_diffrn 1.577
_exptl_crystal_F_000 788
_cod_data_source_file as0493.cif
_cod_data_source_block as0493a
_cod_original_cell_volume 1608.5(5)
_cod_original_formula_sum 'C10 H18 Cu1 N6 O2 S2'
_cod_database_code 2001041

loop_
_space_group_symop_id
_space_group_symop_operation_xyz
1 x,y,z
2 -x+1/2,y+1/2,-z+1/2
3 -x,-y,-z
4 x+1/2,-y+1/2,z+1/2

loop_
_atom_site_label
_atom_site_fract_x
_atom_site_fract_y
_atom_site_fract_z
Cu .89044(6) .23159(3) .03849(6)
S(1) .83532(16) .01348(7) .33278(12)
S(2) 1.25255(17) .38912(8) .27988(16)
O(1) .6919(3) .2699(2) .0607(3)
O(2) 1.3448(4) .1751(2) .1299(3)
N(1) .4868(4) .3356(2) .0257(5)
N(2) .9094(4) .3126(2) -.1003(4)
N(3) 1.0870(4) .1919(2) -.0077(4)
N(4) 1.5122(5) .1124(2) .0199(5)
N(5) .8537(4) .1367(2) .1506(4)
N(6) 1.0006(5) .3177(2) .1887(4)
C(1) .6200(5) .3260(3) .0032(5)
C(2) .6792(5) .3804(3) -.0954(5)
C(3) .8384(5) .3943(3) -.0877(5)
C(4) 1.0621(6) .3237(3) -.1229(6)
C(5) 1.1259(6) .2354(3) -.1246(5)
C(6) 1.1204(5) .1004(3) -.0065(6)
C(7) 1.2744(5) .0804(3) -.0368(6)
C(8) 1.3784(6) .1275(3) .0471(6)
C(9) .8468(5) .0859(2) .2259(4)
C(10) 1.1031(6) .3464(3) .2271(5)
H(1) .438 .304 .096
H(2) .439 .386 -.023
H(3) .662 .350 -.182
H(4) .626 .436 -.113
H(5) .869 .417 -.012
H(6) .882 .446 -.162
H(7) .850 .286 -.162
H(8) 1.113 .358 -.063
H(9) 1.079 .365 -.206
H(10) 1.234 .242 -.123
H(11) 1.109 .208 -.199
H(12) 1.146 .214 .049
H(13) 1.063 .075 -.076
H(14) 1.106 .079 .072
H(15) 1.288 .102 -.123
H(16) 1.289 .019 -.037
H(17) 1.596 .142 .047
H(18) 1.558 .073 -.036

loop_
_geom_bond_atom_site_label_1
_geom_bond_atom_site_label_2
_geom_bond_distance
Cu O(1) 2.012(4)
Cu N(2) 1.971(4)
Cu N(3) 2.054(5)
Cu N(5) 1.962(4)
Cu N(6) 2.328(4)
S(1) C(9) 1.619(5)
S(2) C(10) 1.661(6)
O(1) C(1) 1.269(5)
O(2) C(8) 1.211(8)
N(1) C(1) 1.312(8)
N(2) C(3) 1.467(6)
N(2) C(4) 1.497(8)
N(3) C(5) 1.485(8)
N(3) C(6) 1.482(6)
N(4) C(8) 1.344(9)
N(5) C(9) 1.137(6)
N(6) C(10) 1.141(7)
C(1) C(2) 1.484(9)
C(2) C(3) 1.536(8)
C(4) C(5) 1.531(7)
C(6) C(7) 1.547(9)
C(7) C(8) 1.512(6)
